data_4028658
loop_
_publ_author_name
'Andrea F. G. Gargano'
'Stefanie Buchinger'
'Michal Kohout'
'Wolfgang Lindner'
'Michael L\"ammerhofer'

_publ_contact_author_address
;
Institute of Pharmaceutical Sciences
University of T\"ubingen
Auf der Morgenstelle 8
72076 T\"ubingen, Germany
;
_publ_contact_author_email michael.laemmerhofer@uni-tuebingen.de
_publ_contact_author_fax '+49 7071 29 4565'
_publ_contact_author_name 'Michael Laemmerhofer'
_publ_contact_author_phone '+49 7071 29 78793'
_publ_section_title
;
 Single-Step Ugi Multicomponent Reaction for the Synthesis of
 Phosphopeptidomimetics
;
_journal_name_full 'Journal of Organic Chemistry'
_journal_page_first 10077
_journal_page_last 10087
_journal_paper_doi 10.1021/jo401372x
_journal_volume 78
_journal_year 2013
_chemical_compound_source 'University Of Vienna, Department of Analytical Chemistry'
_chemical_formula_moiety 'C20 H27 N2 O4 P, 2(C2 H6 O S)'
_chemical_formula_sum 'C24 H39 N2 O6 P S2'
_chemical_formula_weight 546.66
_chemical_name_systematic
;      
Methylhydrogen[2-({2-[(2,6-dimethylphenyl)amino]-2-oxo-1-phenylethyl}amino)
propane-2-yl]phosphonate
;
_space_group_crystal_system triclinic
_space_group_IT_number 2
_space_group_name_Hall '-P 1'
_space_group_name_H-M_alt 'P -1'
_symmetry_space_group_name_Hall '-P 1'
_symmetry_space_group_name_H-M 'P -1'
_atom_sites_solution_hydrogens mixed
_audit_creation_method SHELXL-2012
_cell_angle_alpha 108.637(5)
_cell_angle_beta 95.801(6)
_cell_angle_gamma 95.605(4)
_cell_formula_units_Z 2
_cell_length_a 9.373(3)
_cell_length_b 12.019(4)
_cell_length_c 13.078(4)
_cell_measurement_reflns_used 3783
_cell_measurement_temperature 100(2)
_cell_measurement_theta_max 34.6
_cell_measurement_theta_min 3.0
_cell_volume 1375.6(8)
_computing_cell_refinement
;
CrystalClear-SM Expert 2.0 r7 (Rigaku, 2011)
;
_computing_data_collection
;
CrystalClear-SM Expert 2.0 r7 (Rigaku, 2011)
;
_computing_data_reduction
;
CrystalClear-SM Expert 2.0 r7 (Rigaku, 2011)
;
_computing_molecular_graphics
;
Images generated using CrystalMaker: a crystal and molecular 
structures program for Mac and Windows. CrystalMaker Software Ltd, 
Oxford, England (www.crystalmaker.com)
;
_computing_publication_material 'WINGX (Farrugia, 1998)'
_computing_structure_refinement 'SHELXL-2012 (Sheldrick, 2012)'
_computing_structure_solution 'SHELXS-97 (Sheldrick, 1997)'
_diffrn_ambient_pressure 101.325
_diffrn_ambient_temperature 100(2)
_diffrn_detector 'CCD plate'
_diffrn_detector_area_resol_mean 28.5714
_diffrn_detector_type 'Rigaku HG Saturn724+ (2x2 bin mode)'
_diffrn_measured_fraction_theta_full 0.997
_diffrn_measured_fraction_theta_max 0.998
_diffrn_measurement_device 'four-circle \k diffractometer'
_diffrn_measurement_device_type 'Rigaku AFC12 (Right)'
_diffrn_measurement_method 'profile data from \w-scans'
_diffrn_measurement_specimen_support 'MiTeGen MicroMesh'
_diffrn_radiation_collimation 'Confocal mirrors, VHF Varimax '
_diffrn_radiation_probe x-ray
_diffrn_radiation_wavelength 0.71073
_diffrn_reflns_av_R_equivalents 0.0820
_diffrn_reflns_av_unetI/netI 0.0955
_diffrn_reflns_Laue_measured_fraction_full 0.997
_diffrn_reflns_Laue_measured_fraction_max 0.998
_diffrn_reflns_limit_h_max 11
_diffrn_reflns_limit_h_min -11
_diffrn_reflns_limit_k_max 15
_diffrn_reflns_limit_k_min -15
_diffrn_reflns_limit_l_max 16
_diffrn_reflns_limit_l_min -16
_diffrn_reflns_number 20014
_diffrn_reflns_point_group_measured_fraction_full 0.997
_diffrn_reflns_point_group_measured_fraction_max 0.998
_diffrn_reflns_theta_full 25.242
_diffrn_reflns_theta_max 26.371
_diffrn_reflns_theta_min 2.969
_diffrn_source 'Rotating Anode'
_diffrn_source_current 55.0
_diffrn_source_power 2.475
_diffrn_source_type 'FR-E+ SuperBright '
_diffrn_source_voltage 45.0
_exptl_absorpt_coefficient_mu 0.292
_exptl_absorpt_correction_T_max 1.000
_exptl_absorpt_correction_T_min 0.821
_exptl_absorpt_correction_type multi-scan
_exptl_absorpt_process_details
;
Jacobson, R. (1998). REQAB. Private communication to the 
Rigaku Corporation, Tokyo, Japan.
;
_exptl_crystal_colour Colourless
_exptl_crystal_density_diffrn 1.320
_exptl_crystal_description Platelet
_exptl_crystal_F_000 584
_exptl_crystal_recrystallization_method DMSO
_exptl_crystal_size_max 0.100
_exptl_crystal_size_mid 0.030
_exptl_crystal_size_min 0.010
_refine_diff_density_max 0.434
_refine_diff_density_min -0.439
_refine_diff_density_rms 0.071
_refine_ls_extinction_method none
_refine_ls_goodness_of_fit_ref 1.093
_refine_ls_hydrogen_treatment mixed
_refine_ls_matrix_type full
_refine_ls_number_parameters 337
_refine_ls_number_reflns 5617
_refine_ls_number_restraints 0
_refine_ls_restrained_S_all 1.093
_refine_ls_R_factor_all 0.1056
_refine_ls_R_factor_gt 0.0691
_refine_ls_shift/su_max 0.013
_refine_ls_shift/su_mean 0.002
_refine_ls_structure_factor_coef Fsqd
_refine_ls_weighting_details
;
 w=1/[\s^2^(Fo^2^)+(0.0356P)^2^+0.7477P]
 where P=(Fo^2^+2Fc^2^)/3
;
_refine_ls_weighting_scheme calc
_refine_ls_wR_factor_gt 0.1179
_refine_ls_wR_factor_ref 0.1320
_reflns_Friedel_coverage 0.000
_reflns_number_gt 4025
_reflns_number_total 5617
_reflns_threshold_expression 'I > 2\s(I)'
_cod_data_source_file jo401372x_si_002.cif
_cod_data_source_block 2012scas0005
_cod_original_cell_volume 1375.7(7)
_cod_database_code 4028658
_shelx_space_group_comment
;
The symmetry employed for this shelxl refinement is uniquely defined
by the following loop, which should always be used as a source of
symmetry information in preference to the above space-group names.
They are only intended as comments.
;
_shelx_estimated_absorpt_t_min 0.971
_shelx_estimated_absorpt_t_max 0.997
_shelxl_version_number 2012-9

loop_
_space_group_symop_operation_xyz
'x, y, z'
'-x, -y, -z'

loop_
_atom_site_label
_atom_site_type_symbol
_atom_site_fract_x
_atom_site_fract_y
_atom_site_fract_z
_atom_site_U_iso_or_equiv
_atom_site_adp_type
_atom_site_occupancy
_atom_site_site_symmetry_order
_atom_site_calc_flag
_atom_site_refinement_flags_posn
_atom_site_refinement_flags_adp
P1 P -0.01192(10) 0.24407(8) 1.19521(7) 0.0188(2) Uani 1 1 d . .
O1 O -0.2050(2) 0.21936(18) 0.81129(17) 0.0210(5) Uani 1 1 d . .
O2 O -0.0016(2) 0.11573(18) 1.13977(17) 0.0191(5) Uani 1 1 d . .
O3 O 0.1221(2) 0.3306(2) 1.23949(19) 0.0278(6) Uani 1 1 d . .
O4 O -0.1097(3) 0.2567(2) 1.29169(18) 0.0264(6) Uani 1 1 d . .
N1 N -0.1484(3) 0.0318(2) 0.7771(2) 0.0186(7) Uani 1 1 d . .
H1A H -0.104(4) -0.012(3) 0.801(3) 0.022(10) Uiso 1 1 d . .
N2 N -0.0427(3) 0.3058(2) 1.0092(2) 0.0169(6) Uani 1 1 d . .
H1B H 0.047(4) 0.359(3) 1.036(3) 0.049(12) Uiso 1 1 d . .
H1C H -0.098(4) 0.340(3) 0.970(3) 0.021(9) Uiso 1 1 d . .
C1 C -0.2156(4) 0.0122(3) 0.5845(3) 0.0214(8) Uani 1 1 d . .
C2 C -0.3085(4) -0.0432(3) 0.4868(3) 0.0264(8) Uani 1 1 d . .
H2 H -0.2922 -0.0223 0.4243 0.032 Uiso 1 1 calc R U
C3 C -0.4235(4) -0.1278(3) 0.4793(3) 0.0293(9) Uani 1 1 d . .
H3 H -0.4861 -0.1638 0.4124 0.035 Uiso 1 1 calc R U
C4 C -0.4475(4) -0.1601(3) 0.5694(3) 0.0273(9) Uani 1 1 d . .
H4 H -0.5260 -0.2193 0.5631 0.033 Uiso 1 1 calc R U
C5 C -0.3581(4) -0.1073(3) 0.6696(3) 0.0218(8) Uani 1 1 d . .
C6 C -0.2428(3) -0.0212(3) 0.6751(3) 0.0173(7) Uani 1 1 d . .
C7 C -0.0907(4) 0.1035(3) 0.5907(3) 0.0262(8) Uani 1 1 d . .
H7A H -0.0679 0.0940 0.5171 0.039 Uiso 1 1 calc R U
H7B H -0.0061 0.0932 0.6355 0.039 Uiso 1 1 calc R U
H7C H -0.1168 0.1830 0.6234 0.039 Uiso 1 1 calc R U
C8 C -0.3838(4) -0.1442(3) 0.7673(3) 0.0279(9) Uani 1 1 d . .
H8A H -0.3973 -0.0747 0.8279 0.042 Uiso 1 1 calc R U
H8B H -0.3001 -0.1786 0.7889 0.042 Uiso 1 1 calc R U
H8C H -0.4706 -0.2031 0.7483 0.042 Uiso 1 1 calc R U
C9 C -0.1336(4) 0.1477(3) 0.8342(3) 0.0179(7) Uani 1 1 d . .
C10 C -0.0142(3) 0.1880(3) 0.9337(3) 0.0175(7) Uani 1 1 d . .
H10 H -0.0207 0.1287 0.9726 0.021 Uiso 1 1 calc R U
C11 C 0.1345(4) 0.1957(3) 0.8979(3) 0.0184(7) Uani 1 1 d . .
C12 C 0.1718(4) 0.2656(3) 0.8350(3) 0.0231(8) Uani 1 1 d . .
H12 H 0.1046 0.3127 0.8165 0.028 Uiso 1 1 calc R U
C13 C 0.3062(4) 0.2668(3) 0.7994(3) 0.0267(9) Uani 1 1 d . .
H13 H 0.3316 0.3154 0.7575 0.032 Uiso 1 1 calc R U
C14 C 0.4036(4) 0.1966(3) 0.8251(3) 0.0308(9) Uani 1 1 d . .
H14 H 0.4950 0.1959 0.7996 0.037 Uiso 1 1 calc R U
C15 C 0.3670(4) 0.1273(3) 0.8881(3) 0.0294(9) Uani 1 1 d . .
H15 H 0.4340 0.0800 0.9065 0.035 Uiso 1 1 calc R U
C16 C 0.2327(4) 0.1269(3) 0.9244(3) 0.0220(8) Uani 1 1 d . .
H16 H 0.2082 0.0794 0.9675 0.026 Uiso 1 1 calc R U
C17 C -0.1272(4) 0.2998(3) 1.1032(3) 0.0179(7) Uani 1 1 d . .
C18 C -0.1488(4) 0.4273(3) 1.1625(3) 0.0232(8) Uani 1 1 d . .
H18A H -0.2041 0.4577 1.1120 0.035 Uiso 1 1 calc R U
H18B H -0.0543 0.4764 1.1898 0.035 Uiso 1 1 calc R U
H18C H -0.2020 0.4297 1.2238 0.035 Uiso 1 1 calc R U
C19 C -0.2720(3) 0.2215(3) 1.0557(3) 0.0223(8) Uani 1 1 d . .
H19A H -0.3301 0.2239 1.1144 0.033 Uiso 1 1 calc R U
H19B H -0.2554 0.1398 1.0197 0.033 Uiso 1 1 calc R U
H19C H -0.3237 0.2505 1.0025 0.033 Uiso 1 1 calc R U
C20 C -0.1860(4) 0.1549(3) 1.3076(3) 0.0345(10) Uani 1 1 d . .
H20A H -0.2724 0.1242 1.2528 0.052 Uiso 1 1 calc R U
H20B H -0.2149 0.1780 1.3806 0.052 Uiso 1 1 calc R U
H20C H -0.1227 0.0934 1.3001 0.052 Uiso 1 1 calc R U
S1 S -0.32363(9) 0.45767(7) 0.87259(7) 0.0207(2) Uani 1 1 d . .
O5 O -0.1701(2) 0.49675(19) 0.93338(17) 0.0213(5) Uani 1 1 d . .
C21 C -0.3078(4) 0.4195(3) 0.7319(3) 0.0245(8) Uani 1 1 d . .
H21A H -0.2447 0.4828 0.7199 0.037 Uiso 1 1 calc R U
H21B H -0.4038 0.4093 0.6901 0.037 Uiso 1 1 calc R U
H21C H -0.2661 0.3453 0.7080 0.037 Uiso 1 1 calc R U
C22 C -0.4025(4) 0.5899(3) 0.8851(3) 0.0285(9) Uani 1 1 d . .
H22A H -0.4148 0.6285 0.9613 0.043 Uiso 1 1 calc R U
H22B H -0.4971 0.5700 0.8394 0.043 Uiso 1 1 calc R U
H22C H -0.3389 0.6438 0.8615 0.043 Uiso 1 1 calc R U
S2 S -0.69460(11) 0.41891(9) 0.52569(8) 0.0333(3) Uani 1 1 d . .
O6 O -0.6257(3) 0.4632(2) 0.6429(2) 0.0444(8) Uani 1 1 d . .
C23 C -0.7843(5) 0.5339(3) 0.5052(3) 0.0411(11) Uani 1 1 d . .
H23A H -0.8412 0.5637 0.5646 0.062 Uiso 1 1 calc R U
H23B H -0.8488 0.5035 0.4356 0.062 Uiso 1 1 calc R U
H23C H -0.7127 0.5984 0.5040 0.062 Uiso 1 1 calc R U
C24 C -0.8531(4) 0.3214(3) 0.5200(3) 0.0370(10) Uani 1 1 d . .
H24A H -0.8253 0.2502 0.5333 0.055 Uiso 1 1 calc R U
H24B H -0.9106 0.2989 0.4478 0.055 Uiso 1 1 calc R U
H24C H -0.9107 0.3614 0.5757 0.055 Uiso 1 1 calc R U

loop_
_atom_site_aniso_label
_atom_site_aniso_U_11
_atom_site_aniso_U_22
_atom_site_aniso_U_33
_atom_site_aniso_U_23
_atom_site_aniso_U_13
_atom_site_aniso_U_12
P1 0.0208(5) 0.0183(5) 0.0189(5) 0.0077(4) 0.0011(4) 0.0059(4)
O1 0.0226(13) 0.0162(12) 0.0241(13) 0.0062(10) -0.0002(11) 0.0065(10)
O2 0.0237(13) 0.0158(12) 0.0200(12) 0.0074(10) 0.0030(10) 0.0080(10)
O3 0.0253(14) 0.0252(14) 0.0324(14) 0.0132(11) -0.0066(11) -0.0007(11)
O4 0.0361(15) 0.0234(13) 0.0248(13) 0.0106(11) 0.0132(12) 0.0103(11)
N1 0.0194(17) 0.0167(15) 0.0207(16) 0.0077(12) -0.0009(13) 0.0057(13)
N2 0.0173(16) 0.0158(15) 0.0181(15) 0.0071(12) -0.0005(13) 0.0033(13)
C1 0.024(2) 0.0181(18) 0.0216(18) 0.0046(14) 0.0037(15) 0.0059(15)
C2 0.032(2) 0.024(2) 0.0235(19) 0.0074(15) 0.0023(17) 0.0074(17)
C3 0.028(2) 0.026(2) 0.026(2) -0.0003(16) -0.0020(17) 0.0082(17)
C4 0.017(2) 0.0187(19) 0.040(2) 0.0029(16) -0.0004(17) 0.0032(15)
C5 0.0165(19) 0.0182(18) 0.031(2) 0.0082(15) 0.0047(16) 0.0045(15)
C6 0.0148(18) 0.0133(17) 0.0211(18) 0.0016(14) -0.0009(14) 0.0056(14)
C7 0.034(2) 0.0233(19) 0.0231(19) 0.0092(15) 0.0065(17) 0.0052(17)
C8 0.021(2) 0.024(2) 0.039(2) 0.0110(17) 0.0059(17) 0.0016(16)
C9 0.0163(18) 0.0199(18) 0.0197(18) 0.0079(14) 0.0057(14) 0.0047(15)
C10 0.0181(19) 0.0149(17) 0.0195(18) 0.0051(14) 0.0024(14) 0.0048(14)
C11 0.0155(18) 0.0165(17) 0.0187(17) -0.0002(14) 0.0012(14) 0.0026(14)
C12 0.021(2) 0.0233(19) 0.0225(19) 0.0062(15) -0.0024(16) 0.0012(16)
C13 0.023(2) 0.029(2) 0.0229(19) 0.0063(16) -0.0014(16) -0.0070(17)
C14 0.020(2) 0.032(2) 0.029(2) -0.0046(17) 0.0059(17) -0.0032(17)
C15 0.020(2) 0.0185(19) 0.043(2) 0.0004(17) -0.0008(18) 0.0068(16)
C16 0.019(2) 0.0152(18) 0.029(2) 0.0034(15) 0.0017(16) 0.0023(15)
C17 0.0180(18) 0.0192(18) 0.0185(17) 0.0075(14) 0.0052(14) 0.0052(15)
C18 0.029(2) 0.0217(19) 0.0227(19) 0.0085(15) 0.0083(16) 0.0114(16)
C19 0.0180(19) 0.0262(19) 0.0248(19) 0.0102(15) 0.0044(15) 0.0057(16)
C20 0.035(2) 0.036(2) 0.035(2) 0.0136(18) 0.0127(19) 0.0034(19)
S1 0.0180(5) 0.0187(5) 0.0238(5) 0.0064(4) -0.0012(4) 0.0014(4)
O5 0.0164(13) 0.0208(13) 0.0248(13) 0.0084(10) -0.0048(10) -0.0015(10)
C21 0.028(2) 0.0201(19) 0.0236(19) 0.0053(15) 0.0000(16) 0.0050(16)
C22 0.024(2) 0.0192(19) 0.036(2) 0.0023(16) -0.0048(17) 0.0094(16)
S2 0.0314(6) 0.0315(6) 0.0353(6) 0.0087(4) 0.0036(5) 0.0062(5)
O6 0.0333(17) 0.0556(19) 0.0369(16) 0.0118(14) -0.0133(14) 0.0023(14)
C23 0.055(3) 0.032(2) 0.037(2) 0.0096(19) 0.012(2) 0.011(2)
C24 0.034(2) 0.034(2) 0.041(2) 0.0133(19) -0.0046(19) 0.0039(19)

loop_
_atom_type_symbol
_atom_type_description
_atom_type_scat_dispersion_real
_atom_type_scat_dispersion_imag
_atom_type_scat_source
C C 0.0033 0.0016 'International Tables Vol C Tables 4.2.6.8 and 6.1.1.4'
H H 0.0000 0.0000 'International Tables Vol C Tables 4.2.6.8 and 6.1.1.4'
N N 0.0061 0.0033 'International Tables Vol C Tables 4.2.6.8 and 6.1.1.4'
O O 0.0106 0.0060 'International Tables Vol C Tables 4.2.6.8 and 6.1.1.4'
P P 0.1023 0.0942 'International Tables Vol C Tables 4.2.6.8 and 6.1.1.4'
S S 0.1246 0.1234 'International Tables Vol C Tables 4.2.6.8 and 6.1.1.4'

loop_
_geom_angle_atom_site_label_1
_geom_angle_atom_site_label_2
_geom_angle_atom_site_label_3
_geom_angle
O3 P1 O2 119.94(14)
O3 P1 O4 108.07(14)
O2 P1 O4 109.36(13)
O3 P1 C17 107.67(14)
O2 P1 C17 109.70(14)
O4 P1 C17 100.32(14)
C20 O4 P1 122.0(2)
C9 N1 C6 122.9(3)
C10 N2 C17 115.6(2)
C2 C1 C6 117.8(3)
C2 C1 C7 120.3(3)
C6 C1 C7 121.9(3)
C3 C2 C1 121.2(3)
C2 C3 C4 120.0(3)
C3 C4 C5 121.3(3)
C6 C5 C4 117.6(3)
C6 C5 C8 121.4(3)
C4 C5 C8 121.0(3)
C5 C6 C1 122.1(3)
C5 C6 N1 118.1(3)
C1 C6 N1 119.8(3)
O1 C9 N1 125.0(3)
O1 C9 C10 120.8(3)
N1 C9 C10 114.2(3)
N2 C10 C11 112.1(3)
N2 C10 C9 107.7(3)
C11 C10 C9 110.6(3)
C16 C11 C12 119.5(3)
C16 C11 C10 118.7(3)
C12 C11 C10 121.8(3)
C13 C12 C11 120.5(3)
C12 C13 C14 119.8(3)
C13 C14 C15 119.8(4)
C16 C15 C14 120.3(3)
C11 C16 C15 120.1(3)
C19 C17 C18 111.0(3)
C19 C17 N2 109.2(3)
C18 C17 N2 105.3(2)
C19 C17 P1 113.1(2)
C18 C17 P1 110.0(2)
N2 C17 P1 107.9(2)
O5 S1 C21 106.30(15)
O5 S1 C22 106.43(14)
C21 S1 C22 96.86(17)
O6 S2 C23 106.31(18)
O6 S2 C24 105.72(18)
C23 S2 C24 96.59(19)

loop_
_geom_bond_atom_site_label_1
_geom_bond_atom_site_label_2
_geom_bond_distance
P1 O3 1.486(2)
P1 O2 1.498(2)
P1 O4 1.610(2)
P1 C17 1.859(3)
O1 C9 1.232(4)
O4 C20 1.440(4)
N1 C9 1.339(4)
N1 C6 1.440(4)
N2 C10 1.512(4)
N2 C17 1.545(4)
C1 C2 1.398(4)
C1 C6 1.406(4)
C1 C7 1.501(5)
C2 C3 1.380(5)
C3 C4 1.385(5)
C4 C5 1.402(5)
C5 C6 1.400(4)
C5 C8 1.513(5)
C9 C10 1.542(4)
C10 C11 1.518(4)
C11 C16 1.385(4)
C11 C12 1.396(5)
C12 C13 1.388(5)
C13 C14 1.388(5)
C14 C15 1.389(5)
C15 C16 1.389(5)
C17 C19 1.523(4)
C17 C18 1.525(4)
S1 O5 1.524(2)
S1 C21 1.774(3)
S1 C22 1.785(3)
S2 O6 1.504(3)
S2 C23 1.763(4)
S2 C24 1.780(4)

loop_
_geom_hbond_atom_site_label_D
_geom_hbond_atom_site_label_H
_geom_hbond_atom_site_label_A
_geom_hbond_distance_DH
_geom_hbond_distance_HA
_geom_hbond_distance_DA
_geom_hbond_angle_DHA
_geom_hbond_site_symmetry_A
N1 H1A O2 0.81(3) 1.96(3) 2.778(4) 179(4) 2_557
N2 H1B O5 0.96(4) 1.89(4) 2.794(4) 155(3) 2_567
N2 H1C O1 0.91(3) 2.18(3) 2.696(4) 115(2) .
N2 H1C O5 0.91(3) 2.23(3) 3.070(3) 153(3) .
